data_7711797
loop_
_publ_author_name
'Singh, Vivek Kumar'
'Joshi, Prakash Chandra'
'Kumar, Hemant'
'Siwatch, Rahul Kumar'
'Jha, Chandan Kumar'
'Nagendran, Selvarajan'

_publ_section_title
;
 Stannylene cyanide and its use as a cyanosilylation catalyst.
;
_journal_issue 44
_journal_name_full 'Dalton transactions (Cambridge, England : 2003)'
_journal_page_first 16906
_journal_page_last 16914
_journal_paper_doi 10.1039/d2dt02721f
_journal_volume 51
_journal_year 2022
_chemical_formula_moiety 'C15 H23 Cl N2 Sn'
_chemical_formula_sum 'C15 H23 Cl N2 Sn'
_chemical_formula_weight 385.51
_chemical_melting_point 362.15
_chemical_properties_physical Air-sensitive,Moisture-sensitive,Oxygen-sensitive
_space_group_crystal_system monoclinic
_space_group_IT_number 14
_space_group_name_Hall '-P 2yn'
_space_group_name_H-M_alt 'P 1 21/n 1'
_atom_sites_solution_hydrogens geom
_audit_creation_method SHELXL-2014/7
_audit_update_record
;
2022-03-11 deposited with the CCDC.	2022-10-05 downloaded from the CCDC.
;
_cell_angle_alpha 90
_cell_angle_beta 98.890(6)
_cell_angle_gamma 90
_cell_formula_units_Z 4
_cell_length_a 11.035(2)
_cell_length_b 11.668(2)
_cell_length_c 13.378(2)
_cell_measurement_reflns_used 2079
_cell_measurement_temperature 273(2)
_cell_measurement_theta_max 0.820
_cell_measurement_theta_min 0.667
_cell_volume 1701.8(5)
_computing_cell_refinement 'SAINT v8.37A (Bruker, 2015)'
_computing_data_reduction 'SAINT v8.37A (Bruker, 2015)'
_computing_molecular_graphics 'Olex2 1.3 (Dolomanov et al., 2009)'
_computing_publication_material 'Olex2 1.3 (Dolomanov et al., 2009)'
_computing_structure_refinement 'SHELXL-2014/7 (Sheldrick, 2014)'
_computing_structure_solution 'olex2.solve 1.3 (Bourhis et al., 2015)'
_diffrn_ambient_temperature 273(2)
_diffrn_measured_fraction_theta_full 1.000
_diffrn_measured_fraction_theta_max 0.999
_diffrn_measurement_device_type 'Bruker APEX-II CCD'
_diffrn_measurement_method '\f and \w scans'
_diffrn_radiation_type MoK\a
_diffrn_radiation_wavelength 0.71073
_diffrn_reflns_av_R_equivalents 0.0943
_diffrn_reflns_av_unetI/netI 0.0776
_diffrn_reflns_Laue_measured_fraction_full 1.000
_diffrn_reflns_Laue_measured_fraction_max 0.999
_diffrn_reflns_limit_h_max 14
_diffrn_reflns_limit_h_min -14
_diffrn_reflns_limit_k_max 15
_diffrn_reflns_limit_k_min -15
_diffrn_reflns_limit_l_max 17
_diffrn_reflns_limit_l_min -17
_diffrn_reflns_number 29101
_diffrn_reflns_point_group_measured_fraction_full 1.000
_diffrn_reflns_point_group_measured_fraction_max 0.999
_diffrn_reflns_theta_full 25.242
_diffrn_reflns_theta_max 28.386
_diffrn_reflns_theta_min 2.230
_exptl_absorpt_coefficient_mu 1.649
_exptl_absorpt_correction_T_max 0.820
_exptl_absorpt_correction_T_min 0.667
_exptl_absorpt_correction_type multi-scan
_exptl_absorpt_process_details Multi-scan
_exptl_crystal_colour Yellow
_exptl_crystal_density_diffrn 1.505
_exptl_crystal_description Block
_exptl_crystal_F_000 776
_exptl_crystal_recrystallization_method 'Re-crystallisation from solvent: THF'
_exptl_crystal_size_max 0.32
_exptl_crystal_size_mid 0.21
_exptl_crystal_size_min 0.12
_refine_diff_density_max 0.383
_refine_diff_density_min -0.348
_refine_diff_density_rms 0.080
_refine_ls_extinction_method none
_refine_ls_goodness_of_fit_ref 0.985
_refine_ls_hydrogen_treatment constr
_refine_ls_matrix_type full
_refine_ls_number_parameters 176
_refine_ls_number_reflns 4256
_refine_ls_number_restraints 0
_refine_ls_restrained_S_all 0.985
_refine_ls_R_factor_all 0.1299
_refine_ls_R_factor_gt 0.0444
_refine_ls_shift/su_max 0.001
_refine_ls_shift/su_mean 0.000
_refine_ls_structure_factor_coef Fsqd
_refine_ls_weighting_details 'w=1/[\s^2^(Fo^2^)+(0.0234P)^2^+0.6503P] where P=(Fo^2^+2Fc^2^)/3'
_refine_ls_weighting_scheme calc
_refine_ls_wR_factor_gt 0.0644
_refine_ls_wR_factor_ref 0.0804
_reflns_Friedel_coverage 0.000
_reflns_number_gt 2079
_reflns_number_total 4260
_reflns_threshold_expression 'I > 2\s(I)'
_cod_data_source_file d2dt02721f2.cif
_cod_data_source_block VSATISNCL_0m_a
_cod_depositor_comments
;
The following automatic conversions were performed:

data item '_exptl_absorpt_correction_type' value 'Multi-scan' was
changed to 'multi-scan' in accordance with the
/home/data/users/saulius/crontab/automatic-downloads/rss-feeds/RSC/lib/dictionaries/cif_core.dic
dictionary named 'cif_core.dic' version 2.4.2 last updated on
2011-04-26.

Automatic conversion script
Id: cif_fix_values 7556 2019-12-06 15:28:31Z antanas 
;
_cod_original_sg_symbol_H-M 'P 21/n'
_cod_database_code 7711797
_shelx_shelxl_version_number 2014/7
_shelx_space_group_comment
;
The symmetry employed for this shelxl refinement is uniquely defined
by the following loop, which should always be used as a source of
symmetry information in preference to the above space-group names.
They are only intended as comments.
;
_shelx_estimated_absorpt_t_min 0.667
_shelx_estimated_absorpt_t_max 0.820

loop_
_space_group_symop_operation_xyz
'x, y, z'
'-x+1/2, y+1/2, -z+1/2'
'-x, -y, -z'
'x-1/2, -y-1/2, z-1/2'

loop_
_atom_site_label
_atom_site_type_symbol
_atom_site_fract_x
_atom_site_fract_y
_atom_site_fract_z
_atom_site_U_iso_or_equiv
_atom_site_adp_type
_atom_site_occupancy
_atom_site_site_symmetry_order
_atom_site_calc_flag
_atom_site_refinement_flags_posn
_atom_site_refinement_flags_adp
_atom_site_refinement_flags_occupancy
_atom_site_disorder_assembly
_atom_site_disorder_group
Sn1 Sn 0.26072(3) 0.49778(3) 0.33231(2) 0.05118(11) Uani 1 1 d . . . . .
Cl1 Cl 0.10142(11) 0.34781(11) 0.28914(9) 0.0731(4) Uani 1 1 d . . . . .
N1 N 0.1847(3) 0.5542(3) 0.4615(2) 0.0410(8) Uani 1 1 d . . . . .
N2 N 0.3638(3) 0.4118(2) 0.4600(2) 0.0432(8) Uani 1 1 d . . . . .
C1 C 0.2346(3) 0.5167(3) 0.5528(3) 0.0403(9) Uani 1 1 d . . . . .
C7 C 0.3368(4) 0.4333(3) 0.5520(3) 0.0431(10) Uani 1 1 d . . . . .
C2 C 0.1914(4) 0.5533(3) 0.6416(3) 0.0480(10) Uani 1 1 d . . . . .
H2 H 0.1256 0.6037 0.6287 0.058 Uiso 1 1 calc R U . . .
C12 C 0.0772(3) 0.6289(3) 0.4471(3) 0.0483(11) Uani 1 1 d . . . . .
H12A H 0.0204 0.6018 0.4904 0.058 Uiso 1 1 calc R U . . .
H12B H 0.0370 0.6214 0.3777 0.058 Uiso 1 1 calc R U . . .
C8 C 0.4629(4) 0.3360(3) 0.4407(3) 0.0533(11) Uani 1 1 d . . . . .
H8A H 0.5216 0.3291 0.5024 0.064 Uiso 1 1 calc R U . . .
H8B H 0.5048 0.3709 0.3899 0.064 Uiso 1 1 calc R U . . .
C13 C 0.1019(4) 0.7554(3) 0.4691(3) 0.0579(12) Uani 1 1 d . . . . .
H13 H 0.1467 0.7628 0.5380 0.069 Uiso 1 1 calc R U . . .
C6 C 0.3993(4) 0.3821(3) 0.6404(3) 0.0578(12) Uani 1 1 d . . . . .
H6 H 0.4572 0.3282 0.6278 0.069 Uiso 1 1 calc R U . . .
C9 C 0.4211(4) 0.2162(3) 0.4051(3) 0.0557(12) Uani 1 1 d . . . . .
H9 H 0.3577 0.2246 0.3456 0.067 Uiso 1 1 calc R U . . .
C5 C 0.3926(5) 0.3951(4) 0.7419(4) 0.0681(14) Uani 1 1 d . . . . .
H5 H 0.4491 0.3519 0.7850 0.082 Uiso 1 1 calc R U . . .
C3 C 0.2253(4) 0.5307(3) 0.7425(3) 0.0605(13) Uani 1 1 d . . . . .
H3 H 0.1797 0.5681 0.7856 0.073 Uiso 1 1 calc R U . . .
C4 C 0.3171(5) 0.4606(4) 0.7891(3) 0.0667(14) Uani 1 1 d . . . . .
H4 H 0.3284 0.4578 0.8594 0.080 Uiso 1 1 calc R U . . .
C11 C 0.5291(5) 0.1523(4) 0.3721(4) 0.0857(16) Uani 1 1 d . . . . .
H11A H 0.5600 0.1953 0.3203 0.129 Uiso 1 1 calc R U . . .
H11B H 0.5024 0.0782 0.3463 0.129 Uiso 1 1 calc R U . . .
H11C H 0.5929 0.1432 0.4291 0.129 Uiso 1 1 calc R U . . .
C10 C 0.3668(5) 0.1486(4) 0.4833(4) 0.0857(17) Uani 1 1 d . . . . .
H10A H 0.4286 0.1354 0.5411 0.129 Uiso 1 1 calc R U . . .
H10B H 0.3371 0.0764 0.4550 0.129 Uiso 1 1 calc R U . . .
H10C H 0.3001 0.1909 0.5038 0.129 Uiso 1 1 calc R U . . .
C15 C 0.1781(5) 0.8082(4) 0.3968(4) 0.0909(17) Uani 1 1 d . . . . .
H15A H 0.2540 0.7671 0.4003 0.136 Uiso 1 1 calc R U . . .
H15B H 0.1949 0.8869 0.4150 0.136 Uiso 1 1 calc R U . . .
H15C H 0.1340 0.8043 0.3292 0.136 Uiso 1 1 calc R U . . .
C14 C -0.0218(5) 0.8160(4) 0.4641(4) 0.102(2) Uani 1 1 d . . . . .
H14A H -0.0087 0.8967 0.4743 0.153 Uiso 1 1 calc R U . . .
H14B H -0.0644 0.7861 0.5159 0.153 Uiso 1 1 calc R U . . .
H14C H -0.0701 0.8030 0.3990 0.153 Uiso 1 1 calc R U . . .

loop_
_atom_site_aniso_label
_atom_site_aniso_U_11
_atom_site_aniso_U_22
_atom_site_aniso_U_33
_atom_site_aniso_U_23
_atom_site_aniso_U_13
_atom_site_aniso_U_12
Sn1 0.05265(19) 0.04864(17) 0.05297(18) -0.00160(17) 0.01043(13) 0.00029(18)
Cl1 0.0542(8) 0.0744(8) 0.0889(9) -0.0249(7) 0.0052(6) -0.0097(6)
N1 0.041(2) 0.0354(17) 0.045(2) -0.0001(15) 0.0034(16) 0.0039(16)
N2 0.036(2) 0.0360(19) 0.057(2) -0.0030(16) 0.0041(17) 0.0038(15)
C1 0.037(2) 0.028(2) 0.056(2) -0.003(2) 0.0057(19) -0.0049(18)
C7 0.036(3) 0.032(2) 0.059(3) -0.004(2) 0.003(2) -0.0038(19)
C2 0.050(3) 0.038(2) 0.057(3) 0.002(2) 0.011(2) 0.004(2)
C12 0.045(3) 0.041(2) 0.057(3) -0.001(2) 0.000(2) 0.007(2)
C8 0.044(3) 0.043(2) 0.074(3) -0.007(2) 0.010(2) 0.007(2)
C13 0.069(3) 0.038(3) 0.064(3) -0.002(2) 0.002(3) 0.004(2)
C6 0.055(3) 0.046(3) 0.069(3) 0.002(2) 0.001(3) 0.011(2)
C9 0.060(3) 0.044(3) 0.060(3) -0.013(2) -0.001(2) 0.006(2)
C5 0.079(4) 0.058(3) 0.061(3) 0.009(3) -0.008(3) 0.009(3)
C3 0.073(4) 0.058(3) 0.053(3) 0.000(2) 0.017(3) 0.003(2)
C4 0.084(4) 0.066(3) 0.048(3) 0.003(2) 0.003(3) 0.003(3)
C11 0.090(4) 0.070(3) 0.096(4) -0.028(3) 0.010(3) 0.022(3)
C10 0.097(4) 0.047(3) 0.116(5) -0.002(3) 0.024(4) -0.001(3)
C15 0.123(5) 0.055(3) 0.099(4) 0.011(3) 0.032(4) -0.023(3)
C14 0.097(5) 0.066(4) 0.141(5) -0.003(3) 0.009(4) 0.036(3)

loop_
_atom_type_symbol
_atom_type_description
_atom_type_scat_dispersion_real
_atom_type_scat_dispersion_imag
_atom_type_scat_source
C C 0.0033 0.0016 'International Tables Vol C Tables 4.2.6.8 and 6.1.1.4'
H H 0.0000 0.0000 'International Tables Vol C Tables 4.2.6.8 and 6.1.1.4'
Cl Cl 0.1484 0.1585 'International Tables Vol C Tables 4.2.6.8 and 6.1.1.4'
N N 0.0061 0.0033 'International Tables Vol C Tables 4.2.6.8 and 6.1.1.4'
Sn Sn -0.6537 1.4246 'International Tables Vol C Tables 4.2.6.8 and 6.1.1.4'

loop_
_geom_angle_atom_site_label_1
_geom_angle_atom_site_label_2
_geom_angle_atom_site_label_3
_geom_angle
_geom_angle_site_symmetry_1
_geom_angle_site_symmetry_3
_geom_angle_publ_flag
N1 Sn1 N2 74.16(12) . . ?
N1 Sn1 Cl1 93.03(9) . . ?
N2 Sn1 Cl1 97.15(9) . . ?
C1 N1 C12 121.9(3) . . ?
C1 N1 Sn1 118.7(2) . . ?
C12 N1 Sn1 119.3(2) . . ?
C7 N2 C8 123.8(3) . . ?
C7 N2 Sn1 118.7(3) . . ?
C8 N2 Sn1 117.5(3) . . ?
N1 C1 C2 121.7(4) . . ?
N1 C1 C7 114.4(3) . . ?
C2 C1 C7 123.9(4) . . ?
N2 C7 C6 123.1(4) . . ?
N2 C7 C1 113.9(3) . . ?
C6 C7 C1 123.0(4) . . ?
C3 C2 C1 134.0(4) . . ?
C3 C2 H2 113.0 . . ?
C1 C2 H2 113.0 . . ?
N1 C12 C13 115.9(3) . . ?
N1 C12 H12A 108.3 . . ?
C13 C12 H12A 108.3 . . ?
N1 C12 H12B 108.3 . . ?
C13 C12 H12B 108.3 . . ?
H12A C12 H12B 107.4 . . ?
N2 C8 C9 114.3(3) . . ?
N2 C8 H8A 108.7 . . ?
C9 C8 H8A 108.7 . . ?
N2 C8 H8B 108.7 . . ?
C9 C8 H8B 108.7 . . ?
H8A C8 H8B 107.6 . . ?
C15 C13 C12 111.9(4) . . ?
C15 C13 C14 111.4(4) . . ?
C12 C13 C14 107.9(4) . . ?
C15 C13 H13 108.5 . . ?
C12 C13 H13 108.5 . . ?
C14 C13 H13 108.5 . . ?
C5 C6 C7 133.4(4) . . ?
C5 C6 H6 113.3 . . ?
C7 C6 H6 113.3 . . ?
C10 C9 C8 113.3(4) . . ?
C10 C9 C11 110.9(4) . . ?
C8 C9 C11 109.0(4) . . ?
C10 C9 H9 107.8 . . ?
C8 C9 H9 107.8 . . ?
C11 C9 H9 107.8 . . ?
C4 C5 C6 130.6(4) . . ?
C4 C5 H5 114.7 . . ?
C6 C5 H5 114.7 . . ?
C2 C3 C4 129.2(4) . . ?
C2 C3 H3 115.4 . . ?
C4 C3 H3 115.4 . . ?
C5 C4 C3 126.0(4) . . ?
C5 C4 H4 117.0 . . ?
C3 C4 H4 117.0 . . ?
C9 C11 H11A 109.5 . . ?
C9 C11 H11B 109.5 . . ?
H11A C11 H11B 109.5 . . ?
C9 C11 H11C 109.5 . . ?
H11A C11 H11C 109.5 . . ?
H11B C11 H11C 109.5 . . ?
C9 C10 H10A 109.5 . . ?
C9 C10 H10B 109.5 . . ?
H10A C10 H10B 109.5 . . ?
C9 C10 H10C 109.5 . . ?
H10A C10 H10C 109.5 . . ?
H10B C10 H10C 109.5 . . ?
C13 C15 H15A 109.5 . . ?
C13 C15 H15B 109.5 . . ?
H15A C15 H15B 109.5 . . ?
C13 C15 H15C 109.5 . . ?
H15A C15 H15C 109.5 . . ?
H15B C15 H15C 109.5 . . ?
C13 C14 H14A 109.5 . . ?
C13 C14 H14B 109.5 . . ?
H14A C14 H14B 109.5 . . ?
C13 C14 H14C 109.5 . . ?
H14A C14 H14C 109.5 . . ?
H14B C14 H14C 109.5 . . ?

loop_
_geom_bond_atom_site_label_1
_geom_bond_atom_site_label_2
_geom_bond_distance
_geom_bond_site_symmetry_2
_geom_bond_publ_flag
Sn1 N1 2.138(3) . ?
Sn1 N2 2.148(3) . ?
Sn1 Cl1 2.4844(12) . ?
N1 C1 1.334(4) . ?
N1 C12 1.460(4) . ?
N2 C7 1.335(5) . ?
N2 C8 1.460(4) . ?
C1 C2 1.413(5) . ?
C1 C7 1.491(5) . ?
C7 C6 1.407(5) . ?
C2 C3 1.370(5) . ?
C2 H2 0.9300 . ?
C12 C13 1.521(5) . ?
C12 H12A 0.9700 . ?
C12 H12B 0.9700 . ?
C8 C9 1.524(5) . ?
C8 H8A 0.9700 . ?
C8 H8B 0.9700 . ?
C13 C15 1.508(6) . ?
C13 C14 1.530(6) . ?
C13 H13 0.9800 . ?
C6 C5 1.379(5) . ?
C6 H6 0.9300 . ?
C9 C10 1.507(6) . ?
C9 C11 1.527(5) . ?
C9 H9 0.9800 . ?
C5 C4 1.357(6) . ?
C5 H5 0.9300 . ?
C3 C4 1.374(6) . ?
C3 H3 0.9300 . ?
C4 H4 0.9300 . ?
C11 H11A 0.9600 . ?
C11 H11B 0.9600 . ?
C11 H11C 0.9600 . ?
C10 H10A 0.9600 . ?
C10 H10B 0.9600 . ?
C10 H10C 0.9600 . ?
C15 H15A 0.9600 . ?
C15 H15B 0.9600 . ?
C15 H15C 0.9600 . ?
C14 H14A 0.9600 . ?
C14 H14B 0.9600 . ?
C14 H14C 0.9600 . ?
